data_7060362
loop_
_publ_author_name
'Varmu\<zov\'a, V\<era'
'Hork\'y, Filip'
'\<St\<epni\<cka, Petr'

_publ_section_title
;
 Synthesis and coordination of a hybrid phosphinoferrocene sulfonamide
 ligand
;
_journal_issue 6
_journal_name_full 'New Journal of Chemistry'
_journal_page_first 3319
_journal_page_last 3327
_journal_paper_doi 10.1039/D1NJ00080B
_journal_volume 45
_journal_year 2021
_chemical_formula_moiety 'C23 H25 B Fe N O2 P S'
_chemical_formula_sum 'C23 H25 B Fe N O2 P S'
_chemical_formula_weight 477.13
_space_group_crystal_system orthorhombic
_space_group_IT_number 29
_space_group_name_Hall 'P 2c -2ac'
_space_group_name_H-M_alt 'P c a 21'
_atom_sites_solution_hydrogens mixed
_atom_sites_solution_primary direct
_atom_sites_solution_secondary difmap
_audit_creation_method SHELXL-2017/1
_audit_update_record
;
2020-12-22 deposited with the CCDC.	2021-01-27 downloaded from the CCDC.
;
_cell_angle_alpha 90
_cell_angle_beta 90
_cell_angle_gamma 90
_cell_formula_units_Z 16
_cell_length_a 18.5588(9)
_cell_length_b 9.0762(4)
_cell_length_c 51.788(3)
_cell_measurement_reflns_used 9978
_cell_measurement_temperature 120(2)
_cell_measurement_theta_max 70.10
_cell_measurement_theta_min 3.41
_cell_volume 8723.3(8)
_computing_cell_refinement 'SAINT V8.38A (Bruker AXS Inc., 2017)'
_computing_data_collection 'Bruker Instrument Service vV6.2.9'
_computing_data_reduction 'SAINT V8.38A (Bruker AXS Inc., 2017)'
_computing_molecular_graphics 'PLATON (Spek, 2017)'
_computing_publication_material 'PLATON (Spek, 2017)'
_computing_structure_refinement 'SHELXL-2017/1 (Sheldrick, 2017)'
_computing_structure_solution 'SHELXT 2014/5 (Sheldrick, 2014)'
_diffrn_ambient_temperature 120(2)
_diffrn_measured_fraction_theta_full 0.999
_diffrn_measured_fraction_theta_max 0.998
_diffrn_measurement_device_type 'Bruker D8 VENTURE Kappa Duo PHOTON 100 CMOS'
_diffrn_measurement_method '\f and \w scans'
_diffrn_radiation_monochromator 'Quazar Mo multilayer optic'
_diffrn_radiation_source 'I\mS micro-focus sealed tube'
_diffrn_radiation_type CuK\a
_diffrn_radiation_wavelength 1.54178
_diffrn_reflns_av_R_equivalents 0.0368
_diffrn_reflns_av_unetI/netI 0.0330
_diffrn_reflns_Laue_measured_fraction_full 0.999
_diffrn_reflns_Laue_measured_fraction_max 0.998
_diffrn_reflns_limit_h_max 22
_diffrn_reflns_limit_h_min -22
_diffrn_reflns_limit_k_max 11
_diffrn_reflns_limit_k_min -11
_diffrn_reflns_limit_l_max 63
_diffrn_reflns_limit_l_min -63
_diffrn_reflns_number 67871
_diffrn_reflns_point_group_measured_fraction_full 0.991
_diffrn_reflns_point_group_measured_fraction_max 0.986
_diffrn_reflns_theta_full 67.679
_diffrn_reflns_theta_max 70.220
_diffrn_reflns_theta_min 3.414
_exptl_absorpt_coefficient_mu 7.292
_exptl_absorpt_correction_T_max 0.80
_exptl_absorpt_correction_T_min 0.28
_exptl_absorpt_correction_type numerical
_exptl_absorpt_process_details 'SADABS-2016/2 - Bruker AXS'
_exptl_crystal_colour orange
_exptl_crystal_density_diffrn 1.453
_exptl_crystal_description plate
_exptl_crystal_F_000 3968
_exptl_crystal_size_max 0.21
_exptl_crystal_size_mid 0.20
_exptl_crystal_size_min 0.03
_refine_diff_density_max 0.449
_refine_diff_density_min -0.425
_refine_diff_density_rms 0.057
_refine_ls_abs_structure_details
;
 Flack x determined using 6770 quotients [(I+)-(I-)]/[(I+)+(I-)]
 (Parsons, Flack and Wagner, Acta Cryst. B69 (2013) 249-259).
;
_refine_ls_abs_structure_Flack 0.0078(15)
_refine_ls_extinction_method none
_refine_ls_goodness_of_fit_ref 1.040
_refine_ls_hydrogen_treatment constr
_refine_ls_matrix_type full
_refine_ls_number_parameters 1085
_refine_ls_number_reflns 16364
_refine_ls_number_restraints 1
_refine_ls_restrained_S_all 1.040
_refine_ls_R_factor_all 0.0345
_refine_ls_R_factor_gt 0.0319
_refine_ls_shift/su_max 0.002
_refine_ls_shift/su_mean 0.000
_refine_ls_structure_factor_coef Fsqd
_refine_ls_weighting_details 'w=1/[\s^2^(Fo^2^)+(0.0354P)^2^+6.9434P] where P=(Fo^2^+2Fc^2^)/3'
_refine_ls_weighting_scheme calc
_refine_ls_wR_factor_gt 0.0786
_refine_ls_wR_factor_ref 0.0798
_reflns_Friedel_coverage 0.953
_reflns_Friedel_fraction_full 0.983
_reflns_Friedel_fraction_max 0.974
_reflns_number_gt 15405
_reflns_number_total 16364
_reflns_threshold_expression 'I > 2\s(I)'
_cod_data_source_file d1nj00080b2.cif
_cod_data_source_block vv11
_cod_depositor_comments 'Adding full bibliography for 7060358--7060363.cif.'
_cod_original_cell_volume 8723.3(7)
_cod_database_code 7060362
_shelx_shelxl_version_number 2017/1
_shelx_space_group_comment
;
The symmetry employed for this shelxl refinement is uniquely defined
by the following loop, which should always be used as a source of
symmetry information in preference to the above space-group names.
They are only intended as comments.
;
_shelx_estimated_absorpt_t_min 0.310
_shelx_estimated_absorpt_t_max 0.811

loop_
_space_group_symop_operation_xyz
'x, y, z'
'-x, -y, z+1/2'
'x+1/2, -y, z'
'-x+1/2, y, z+1/2'

loop_
_atom_site_label
_atom_site_type_symbol
_atom_site_fract_x
_atom_site_fract_y
_atom_site_fract_z
_atom_site_U_iso_or_equiv
_atom_site_adp_type
_atom_site_occupancy
_atom_site_site_symmetry_order
_atom_site_calc_flag
_atom_site_refinement_flags_posn
_atom_site_refinement_flags_adp
_atom_site_refinement_flags_occupancy
_atom_site_disorder_assembly
_atom_site_disorder_group
Fe1 Fe 0.56962(3) 0.43512(7) 0.56551(2) 0.01505(14) Uani 1 1 d . . . . .
N1 N 0.4392(2) 0.4094(4) 0.60275(6) 0.0199(7) Uani 1 1 d . . . . .
H1N H 0.422339 0.324752 0.597567 0.024 Uiso 1 1 d R U . . .
B1 B 0.4510(3) 0.0593(6) 0.54338(10) 0.0229(10) Uani 1 1 d . . . . .
H1B H 0.410867 0.106700 0.529510 0.027 Uiso 1 1 d R U . . .
H2B H 0.445367 0.094301 0.560910 0.027 Uiso 1 1 d R U . . .
H3B H 0.453267 -0.068899 0.541710 0.027 Uiso 1 1 d R U . . .
P1 P 0.54432(5) 0.11896(11) 0.53117(2) 0.0137(2) Uani 1 1 d . . . . .
S1 S 0.40420(6) 0.45225(12) 0.63101(2) 0.0195(2) Uani 1 1 d . . . . .
O11 O 0.32811(17) 0.4261(4) 0.62859(6) 0.0300(8) Uani 1 1 d . . . . .
O12 O 0.42946(19) 0.5983(3) 0.63712(6) 0.0259(7) Uani 1 1 d . . . . .
C101 C 0.5157(2) 0.4216(5) 0.59987(8) 0.0186(9) Uani 1 1 d . . . . .
C102 C 0.5641(2) 0.3014(5) 0.59768(8) 0.0201(9) Uani 1 1 d . . . . .
H102 H 0.551722 0.199902 0.598059 0.024 Uiso 1 1 calc R U . . .
C103 C 0.6346(2) 0.3603(6) 0.59483(8) 0.0256(10) Uani 1 1 d . . . . .
H103 H 0.677737 0.305045 0.592883 0.031 Uiso 1 1 calc R U . . .
C104 C 0.6293(3) 0.5158(6) 0.59538(9) 0.0252(11) Uani 1 1 d . . . . .
H104 H 0.668458 0.582830 0.593977 0.030 Uiso 1 1 calc R U . . .
C105 C 0.5553(3) 0.5551(5) 0.59840(8) 0.0222(9) Uani 1 1 d . . . . .
H105 H 0.536261 0.652112 0.599272 0.027 Uiso 1 1 calc R U . . .
C106 C 0.5564(2) 0.3144(4) 0.53269(7) 0.0153(8) Uani 1 1 d . . . . .
C107 C 0.6216(2) 0.3998(5) 0.53132(8) 0.0170(8) Uani 1 1 d . . . . .
H107 H 0.668950 0.361779 0.529346 0.020 Uiso 1 1 calc R U . . .
C108 C 0.6026(2) 0.5511(5) 0.53343(8) 0.0206(9) Uani 1 1 d . . . . .
H108 H 0.635050 0.631999 0.532975 0.025 Uiso 1 1 calc R U . . .
C109 C 0.5263(2) 0.5600(5) 0.53635(8) 0.0212(9) Uani 1 1 d . . . . .
H109 H 0.499230 0.648186 0.538294 0.025 Uiso 1 1 calc R U . . .
C110 C 0.4977(2) 0.4160(5) 0.53586(8) 0.0179(9) Uani 1 1 d . . . . .
H110 H 0.448261 0.390540 0.537358 0.022 Uiso 1 1 calc R U . . .
C111 C 0.5545(2) 0.0664(5) 0.49750(8) 0.0158(8) Uani 1 1 d . . . . .
C112 C 0.5704(2) 0.1675(5) 0.47841(8) 0.0221(9) Uani 1 1 d . . . . .
H112 H 0.581302 0.266678 0.482795 0.027 Uiso 1 1 calc R U . . .
C113 C 0.5703(3) 0.1231(6) 0.45274(9) 0.0320(11) Uani 1 1 d . . . . .
H113 H 0.580140 0.193180 0.439575 0.038 Uiso 1 1 calc R U . . .
C114 C 0.5423(3) -0.1216(6) 0.46505(9) 0.0299(10) Uani 1 1 d . . . . .
H114 H 0.533194 -0.221349 0.460523 0.036 Uiso 1 1 calc R U . . .
C115 C 0.5562(2) -0.0197(6) 0.44612(9) 0.0280(11) Uani 1 1 d . . . . .
H115 H 0.556049 -0.048392 0.428478 0.034 Uiso 1 1 calc R U . . .
C116 C 0.5414(2) -0.0790(5) 0.49090(9) 0.0244(10) Uani 1 1 d . . . . .
H116 H 0.531790 -0.149662 0.503989 0.029 Uiso 1 1 calc R U . . .
C117 C 0.6190(2) 0.0352(5) 0.54811(8) 0.0168(8) Uani 1 1 d . . . . .
C118 C 0.6892(2) 0.0409(5) 0.53850(9) 0.0235(9) Uani 1 1 d . . . . .
H118 H 0.698608 0.082111 0.521973 0.028 Uiso 1 1 calc R U . . .
C119 C 0.7455(3) -0.0150(5) 0.55352(12) 0.0330(13) Uani 1 1 d . . . . .
H119 H 0.793609 -0.011147 0.547253 0.040 Uiso 1 1 calc R U . . .
C120 C 0.7313(3) -0.0762(5) 0.57762(10) 0.0351(12) Uani 1 1 d . . . . .
H120 H 0.770015 -0.111740 0.587900 0.042 Uiso 1 1 calc R U . . .
C121 C 0.6620(3) -0.0857(5) 0.58667(9) 0.0322(12) Uani 1 1 d . . . . .
H121 H 0.652669 -0.129449 0.602996 0.039 Uiso 1 1 calc R U . . .
C122 C 0.6056(3) -0.0311(5) 0.57190(8) 0.0227(9) Uani 1 1 d . . . . .
H122 H 0.557510 -0.039057 0.578040 0.027 Uiso 1 1 calc R U . . .
C123 C 0.4404(3) 0.3323(5) 0.65430(8) 0.0226(9) Uani 1 1 d . . . . .
H12A H 0.493095 0.338416 0.653932 0.034 Uiso 1 1 calc R U . . .
H12C H 0.425333 0.231153 0.650490 0.034 Uiso 1 1 calc R U . . .
H12D H 0.422895 0.360614 0.671451 0.034 Uiso 1 1 calc R U . . .
Fe2 Fe 0.49870(3) 0.42333(7) 0.31368(2) 0.01432(14) Uani 1 1 d . . . . .
N2 N 0.6320(2) 0.4106(4) 0.34988(6) 0.0205(8) Uani 1 1 d . . . . .
H2N H 0.649900 0.317167 0.344292 0.025 Uiso 1 1 d R U . . .
B2 B 0.6181(3) 0.0481(6) 0.29012(10) 0.0208(10) Uani 1 1 d . . . . .
H4B H 0.626621 0.090119 0.311312 0.025 Uiso 1 1 d R U . . .
H5B H 0.655821 0.091319 0.275213 0.025 Uiso 1 1 d R U . . .
H6B H 0.622221 -0.062781 0.289613 0.025 Uiso 1 1 d R U . . .
P2 P 0.52348(5) 0.10608(11) 0.27928(2) 0.0146(2) Uani 1 1 d . . . . .
S2 S 0.66686(6) 0.45505(13) 0.37798(2) 0.0212(2) Uani 1 1 d . . . . .
O21 O 0.74273(18) 0.4312(4) 0.37558(7) 0.0336(8) Uani 1 1 d . . . . .
O22 O 0.6405(2) 0.6006(3) 0.38419(6) 0.0292(7) Uani 1 1 d . . . . .
C201 C 0.5556(2) 0.4155(5) 0.34753(7) 0.0188(8) Uani 1 1 d . . . . .
C202 C 0.5089(2) 0.2917(5) 0.34607(8) 0.0191(8) Uani 1 1 d . . . . .
H202 H 0.523143 0.191166 0.346564 0.023 Uiso 1 1 calc R U . . .
C203 C 0.4373(2) 0.3450(5) 0.34373(8) 0.0220(9) Uani 1 1 d . . . . .
H203 H 0.395156 0.286074 0.342200 0.026 Uiso 1 1 calc R U . . .
C204 C 0.4394(3) 0.5020(5) 0.34407(9) 0.0239(11) Uani 1 1 d . . . . .
H204 H 0.398961 0.565907 0.343006 0.029 Uiso 1 1 calc R U . . .
C205 C 0.5130(3) 0.5461(5) 0.34628(8) 0.0204(9) Uani 1 1 d . . . . .
H205 H 0.530370 0.644540 0.346816 0.024 Uiso 1 1 calc R U . . .
C206 C 0.5112(2) 0.3013(4) 0.28069(7) 0.0156(8) Uani 1 1 d . . . . .
C207 C 0.4459(2) 0.3861(5) 0.27955(8) 0.0180(8) Uani 1 1 d . . . . .
H207 H 0.398547 0.347981 0.277672 0.022 Uiso 1 1 calc R U . . .
C208 C 0.4650(2) 0.5371(5) 0.28174(8) 0.0200(9) Uani 1 1 d . . . . .
H208 H 0.432199 0.617547 0.281461 0.024 Uiso 1 1 calc R U . . .
C209 C 0.5411(2) 0.5485(5) 0.28440(8) 0.0196(9) Uani 1 1 d . . . . .
H209 H 0.567711 0.637195 0.286319 0.023 Uiso 1 1 calc R U . . .
C210 C 0.5701(2) 0.4038(5) 0.28369(7) 0.0171(8) Uani 1 1 d . . . . .
H210 H 0.619710 0.378735 0.284972 0.020 Uiso 1 1 calc R U . . .
C211 C 0.5065(2) 0.0472(5) 0.24621(8) 0.0166(8) Uani 1 1 d . . . . .
C212 C 0.4843(2) 0.1442(5) 0.22693(8) 0.0185(8) Uani 1 1 d . . . . .
H212 H 0.474334 0.244308 0.230966 0.022 Uiso 1 1 calc R U . . .
C213 C 0.4768(2) 0.0935(5) 0.20175(9) 0.0230(10) Uani 1 1 d . . . . .
H213 H 0.462288 0.159776 0.188532 0.028 Uiso 1 1 calc R U . . .
C214 C 0.4902(2) -0.0520(5) 0.19575(9) 0.0234(10) Uani 1 1 d . . . . .
H214 H 0.484306 -0.085852 0.178522 0.028 Uiso 1 1 calc R U . . .
C215 C 0.5124(2) -0.1489(5) 0.21491(9) 0.0235(9) Uani 1 1 d . . . . .
H215 H 0.521961 -0.248988 0.210802 0.028 Uiso 1 1 calc R U . . .
C216 C 0.5204(2) -0.0992(5) 0.24002(9) 0.0216(9) Uani 1 1 d . . . . .
H216 H 0.535546 -0.165609 0.253121 0.026 Uiso 1 1 calc R U . . .
C217 C 0.4509(2) 0.0240(5) 0.29780(8) 0.0176(9) Uani 1 1 d . . . . .
C218 C 0.3795(2) 0.0284(5) 0.28951(9) 0.0212(9) Uani 1 1 d . . . . .
H218 H 0.368111 0.068362 0.273055 0.025 Uiso 1 1 calc R U . . .
C219 C 0.3252(3) -0.0252(5) 0.30519(10) 0.0262(10) Uani 1 1 d . . . . .
H219 H 0.276621 -0.022129 0.299489 0.031 Uiso 1 1 calc R U . . .
C220 C 0.3417(3) -0.0835(5) 0.32932(9) 0.0277(10) Uani 1 1 d . . . . .
H220 H 0.304127 -0.117336 0.340268 0.033 Uiso 1 1 calc R U . . .
C221 C 0.4123(3) -0.0926(5) 0.33743(9) 0.0255(10) Uani 1 1 d . . . . .
H221 H 0.423627 -0.134268 0.353764 0.031 Uiso 1 1 calc R U . . .
C222 C 0.4673(2) -0.0397(5) 0.32136(8) 0.0199(9) Uani 1 1 d . . . . .
H222 H 0.516175 -0.047665 0.326670 0.024 Uiso 1 1 calc R U . . .
C223 C 0.6313(2) 0.3356(5) 0.40141(8) 0.0227(9) Uani 1 1 d . . . . .
H22A H 0.646749 0.234520 0.397734 0.034 Uiso 1 1 calc R U . . .
H22B H 0.578538 0.340709 0.401056 0.034 Uiso 1 1 calc R U . . .
H22C H 0.648678 0.364909 0.418524 0.034 Uiso 1 1 calc R U . . .
Fe3 Fe 0.81754(3) 0.92352(7) 0.43521(2) 0.01518(14) Uani 1 1 d . . . . .
N3 N 0.69024(19) 0.9040(4) 0.39621(6) 0.0195(7) Uani 1 1 d . . . . .
H3N H 0.672487 0.814048 0.400941 0.023 Uiso 1 1 d R U . . .
B3 B 0.6982(3) 0.5427(6) 0.45793(10) 0.0232(10) Uani 1 1 d . . . . .
H7B H 0.659769 0.600645 0.470476 0.028 Uiso 1 1 d R U . . .
H8B H 0.686369 0.584145 0.438175 0.028 Uiso 1 1 d R U . . .
H9B H 0.693270 0.432245 0.459176 0.028 Uiso 1 1 d R U . . .
P3 P 0.79243(5) 0.60411(11) 0.46896(2) 0.0149(2) Uani 1 1 d . . . . .
S3 S 0.65781(6) 0.95143(12) 0.36781(2) 0.0193(2) Uani 1 1 d . . . . .
O31 O 0.58162(17) 0.9269(4) 0.36942(6) 0.0291(7) Uani 1 1 d . . . . .
O32 O 0.68367(18) 1.0978(3) 0.36244(6) 0.0248(7) Uani 1 1 d . . . . .
C301 C 0.7662(2) 0.9137(5) 0.40019(7) 0.0177(8) Uani 1 1 d . . . . .
C302 C 0.8139(2) 0.7923(5) 0.40245(8) 0.0204(9) Uani 1 1 d . . . . .
H302 H 0.801161 0.691039 0.401520 0.024 Uiso 1 1 calc R U . . .
C303 C 0.8848(2) 0.8506(5) 0.40640(8) 0.0237(9) Uani 1 1 d . . . . .
H303 H 0.927482 0.794540 0.408825 0.028 Uiso 1 1 calc R U . . .
C304 C 0.8801(3) 1.0059(5) 0.40604(10) 0.0249(11) Uani 1 1 d . . . . .
H304 H 0.919409 1.072094 0.407919 0.030 Uiso 1 1 calc R U . . .
C305 C 0.8063(2) 1.0470(5) 0.40238(8) 0.0214(9) Uani 1 1 d . . . . .
H305 H 0.787616 1.144399 0.401575 0.026 Uiso 1 1 calc R U . . .
C306 C 0.8029(2) 0.7997(4) 0.46788(8) 0.0157(8) Uani 1 1 d . . . . .
C307 C 0.8677(2) 0.8858(5) 0.46985(8) 0.0182(8) Uani 1 1 d . . . . .
H307 H 0.915073 0.848443 0.472214 0.022 Uiso 1 1 calc R U . . .
C308 C 0.8483(2) 1.0359(5) 0.46764(8) 0.0216(9) Uani 1 1 d . . . . .
H308 H 0.880719 1.116835 0.468152 0.026 Uiso 1 1 calc R U . . .
C309 C 0.7723(3) 1.0457(5) 0.46451(8) 0.0231(9) Uani 1 1 d . . . . .
H309 H 0.745265 1.133978 0.462653 0.028 Uiso 1 1 calc R U . . .
C310 C 0.7441(2) 0.9011(5) 0.46465(8) 0.0188(9) Uani 1 1 d . . . . .
H310 H 0.694765 0.875283 0.462912 0.023 Uiso 1 1 calc R U . . .
C311 C 0.8075(2) 0.5472(5) 0.50209(8) 0.0165(8) Uani 1 1 d . . . . .
C312 C 0.7929(2) 0.6425(5) 0.52258(8) 0.0189(8) Uani 1 1 d . . . . .
H312 H 0.779453 0.741708 0.519208 0.023 Uiso 1 1 calc R U . . .
C313 C 0.7978(2) 0.5929(5) 0.54788(8) 0.0231(9) Uani 1 1 d . . . . .
H313 H 0.788230 0.658175 0.561796 0.028 Uiso 1 1 calc R U . . .
C314 C 0.8169(2) 0.4472(5) 0.55281(9) 0.0242(10) Uani 1 1 d . . . . .
H314 H 0.820005 0.413040 0.570113 0.029 Uiso 1 1 calc R U . . .
C315 C 0.8312(2) 0.3525(5) 0.53265(9) 0.0247(9) Uani 1 1 d . . . . .
H315 H 0.844547 0.253340 0.536073 0.030 Uiso 1 1 calc R U . . .
C316 C 0.8262(2) 0.4020(5) 0.50735(9) 0.0212(9) Uani 1 1 d . . . . .
H316 H 0.835713 0.336057 0.493516 0.025 Uiso 1 1 calc R U . . .
C317 C 0.8670(2) 0.5250(5) 0.45102(8) 0.0173(8) Uani 1 1 d . . . . .
C318 C 0.9384(2) 0.5391(5) 0.45921(9) 0.0223(9) Uani 1 1 d . . . . .
H318 H 0.948492 0.583347 0.475435 0.027 Uiso 1 1 calc R U . . .
C319 C 0.9943(3) 0.4896(5) 0.44399(11) 0.0268(11) Uani 1 1 d . . . . .
H319 H 1.042730 0.500651 0.449638 0.032 Uiso 1 1 calc R U . . .
C320 C 0.9797(3) 0.4234(5) 0.42032(9) 0.0290(10) Uani 1 1 d . . . . .
H320 H 1.018165 0.390093 0.409720 0.035 Uiso 1 1 calc R U . . .
C321 C 0.9091(3) 0.4060(5) 0.41221(9) 0.0253(10) Uani 1 1 d . . . . .
H321 H 0.899046 0.359835 0.396138 0.030 Uiso 1 1 calc R U . . .
C322 C 0.8530(2) 0.4562(5) 0.42760(8) 0.0215(9) Uani 1 1 d . . . . .
H322 H 0.804582 0.443266 0.422074 0.026 Uiso 1 1 calc R U . . .
C323 C 0.6952(2) 0.8335(5) 0.34437(8) 0.0226(9) Uani 1 1 d . . . . .
H32A H 0.677936 0.732790 0.347258 0.034 Uiso 1 1 calc R U . . .
H32B H 0.747825 0.835668 0.345664 0.034 Uiso 1 1 calc R U . . .
H32C H 0.680491 0.866477 0.327130 0.034 Uiso 1 1 calc R U . . .
Fe4 Fe 0.24642(3) 0.92212(7) 0.68486(2) 0.01327(13) Uani 1 1 d . . . . .
N4 N 0.37887(19) 0.9071(4) 0.64796(6) 0.0188(7) Uani 1 1 d . . . . .
H4N H 0.398751 0.818798 0.653759 0.023 Uiso 1 1 d R U . . .
B4 B 0.3658(3) 0.5457(6) 0.70874(10) 0.0215(10) Uani 1 1 d . . . . .
H10B H 0.402413 0.596815 0.723748 0.026 Uiso 1 1 d R U . . .
H11B H 0.372713 0.591015 0.687849 0.026 Uiso 1 1 d R U . . .
H12B H 0.365114 0.431814 0.708248 0.026 Uiso 1 1 d R U . . .
P4 P 0.27096(5) 0.60608(11) 0.71960(2) 0.0148(2) Uani 1 1 d . . . . .
S4 S 0.41248(6) 0.95388(12) 0.61969(2) 0.0192(2) Uani 1 1 d . . . . .
O41 O 0.48853(17) 0.9311(4) 0.62184(6) 0.0296(7) Uani 1 1 d . . . . .
O42 O 0.38577(18) 1.0983(3) 0.61380(6) 0.0240(7) Uani 1 1 d . . . . .
C401 C 0.3020(2) 0.9138(5) 0.65070(7) 0.0157(8) Uani 1 1 d . . . . .
C402 C 0.2552(2) 0.7896(5) 0.65249(7) 0.0177(8) Uani 1 1 d . . . . .
H402 H 0.269278 0.688959 0.652017 0.021 Uiso 1 1 calc R U . . .
C403 C 0.1837(2) 0.8436(5) 0.65511(8) 0.0223(9) Uani 1 1 d . . . . .
H403 H 0.141517 0.785204 0.656829 0.027 Uiso 1 1 calc R U . . .
C404 C 0.1862(3) 0.9995(5) 0.65473(9) 0.0230(10) Uani 1 1 d . . . . .
H404 H 0.145901 1.063603 0.656044 0.028 Uiso 1 1 calc R U . . .
C405 C 0.2596(2) 1.0439(5) 0.65203(8) 0.0198(9) Uani 1 1 d . . . . .
H405 H 0.276957 1.142300 0.651262 0.024 Uiso 1 1 calc R U . . .
C406 C 0.2593(2) 0.8014(4) 0.71799(7) 0.0153(8) Uani 1 1 d . . . . .
C407 C 0.1938(2) 0.8874(5) 0.71909(8) 0.0188(9) Uani 1 1 d . . . . .
H407 H 0.146341 0.849557 0.720995 0.023 Uiso 1 1 calc R U . . .
C408 C 0.2128(2) 1.0386(5) 0.71682(8) 0.0184(9) Uani 1 1 d . . . . .
H408 H 0.180341 1.119430 0.717041 0.022 Uiso 1 1 calc R U . . .
C409 C 0.2895(2) 1.0478(5) 0.71414(8) 0.0197(9) Uani 1 1 d . . . . .
H409 H 0.316627 1.135906 0.712278 0.024 Uiso 1 1 calc R U . . .
C410 C 0.3180(2) 0.9026(5) 0.71476(8) 0.0160(8) Uani 1 1 d . . . . .
H410 H 0.367469 0.876875 0.713284 0.019 Uiso 1 1 calc R U . . .
C411 C 0.2541(2) 0.5487(5) 0.75258(8) 0.0146(8) Uani 1 1 d . . . . .
C412 C 0.2676(2) 0.4010(5) 0.75870(8) 0.0201(9) Uani 1 1 d . . . . .
H412 H 0.282693 0.334464 0.745605 0.024 Uiso 1 1 calc R U . . .
C413 C 0.2591(2) 0.3518(5) 0.78383(9) 0.0232(9) Uani 1 1 d . . . . .
H413 H 0.267738 0.251302 0.787884 0.028 Uiso 1 1 calc R U . . .
C414 C 0.2381(2) 0.4486(5) 0.80305(8) 0.0226(9) Uani 1 1 d . . . . .
H414 H 0.233230 0.415095 0.820338 0.027 Uiso 1 1 calc R U . . .
C415 C 0.2242(2) 0.5940(5) 0.79701(8) 0.0212(9) Uani 1 1 d . . . . .
H415 H 0.208827 0.659773 0.810185 0.025 Uiso 1 1 calc R U . . .
C416 C 0.2324(2) 0.6452(5) 0.77195(8) 0.0177(8) Uani 1 1 d . . . . .
H416 H 0.223141 0.745735 0.768015 0.021 Uiso 1 1 calc R U . . .
C417 C 0.1984(2) 0.5232(5) 0.70120(8) 0.0174(9) Uani 1 1 d . . . . .
C418 C 0.2145(2) 0.4570(5) 0.67762(8) 0.0214(9) Uani 1 1 d . . . . .
H418 H 0.263274 0.447606 0.672308 0.026 Uiso 1 1 calc R U . . .
C419 C 0.1598(3) 0.4047(5) 0.66188(9) 0.0262(10) Uani 1 1 d . . . . .
H419 H 0.171026 0.361501 0.645665 0.031 Uiso 1 1 calc R U . . .
C420 C 0.0886(3) 0.4155(5) 0.66984(9) 0.0280(10) Uani 1 1 d . . . . .
H420 H 0.051035 0.380866 0.658941 0.034 Uiso 1 1 calc R U . . .
C421 C 0.0720(3) 0.4767(5) 0.69371(10) 0.0264(10) Uani 1 1 d . . . . .
H421 H 0.023246 0.481587 0.699248 0.032 Uiso 1 1 calc R U . . .
C422 C 0.1262(2) 0.5306(5) 0.70943(9) 0.0208(9) Uani 1 1 d . . . . .
H422 H 0.114691 0.572523 0.725732 0.025 Uiso 1 1 calc R U . . .
C423 C 0.3768(2) 0.8334(5) 0.59646(8) 0.0216(9) Uani 1 1 d . . . . .
H42A H 0.393181 0.863437 0.579250 0.032 Uiso 1 1 calc R U . . .
H42B H 0.324073 0.836718 0.597129 0.032 Uiso 1 1 calc R U . . .
H42C H 0.393296 0.732880 0.600020 0.032 Uiso 1 1 calc R U . . .

loop_
_atom_site_aniso_label
_atom_site_aniso_U_11
_atom_site_aniso_U_22
_atom_site_aniso_U_33
_atom_site_aniso_U_23
_atom_site_aniso_U_13
_atom_site_aniso_U_12
Fe1 0.0138(3) 0.0162(3) 0.0152(3) -0.0008(2) 0.0021(2) 0.0004(2)
N1 0.0203(19) 0.0245(19) 0.0148(16) -0.0016(14) 0.0023(14) -0.0004(15)
B1 0.019(2) 0.029(3) 0.021(2) -0.002(2) 0.0048(19) -0.006(2)
P1 0.0116(4) 0.0173(5) 0.0123(4) 0.0016(4) 0.0008(4) -0.0001(4)
S1 0.0205(5) 0.0209(5) 0.0171(5) 0.0023(4) 0.0047(4) 0.0057(4)
O11 0.0189(16) 0.041(2) 0.0299(17) 0.0039(15) 0.0067(14) 0.0066(14)
O12 0.0352(18) 0.0190(16) 0.0235(16) 0.0004(12) 0.0065(14) 0.0051(14)
C101 0.021(2) 0.023(2) 0.0118(19) 0.0015(16) 0.0045(16) 0.0028(17)
C102 0.025(2) 0.020(2) 0.0148(18) -0.0008(16) 0.0002(16) 0.0011(17)
C103 0.018(2) 0.038(3) 0.021(2) -0.0016(19) -0.0026(17) 0.0058(19)
C104 0.022(3) 0.035(3) 0.019(2) -0.0078(19) -0.0017(19) -0.0040(19)
C105 0.026(2) 0.022(2) 0.019(2) -0.0050(17) 0.0019(18) 0.0002(19)
C106 0.0173(19) 0.0167(19) 0.0120(17) -0.0001(15) -0.0015(15) -0.0005(15)
C107 0.0147(19) 0.021(2) 0.0157(19) -0.0012(16) 0.0045(16) -0.0019(15)
C108 0.022(2) 0.019(2) 0.021(2) 0.0020(18) 0.0066(17) -0.0019(17)
C109 0.023(2) 0.020(2) 0.021(2) 0.0022(17) 0.0005(18) 0.0047(17)
C110 0.019(2) 0.020(2) 0.0141(19) 0.0017(15) 0.0010(16) 0.0016(16)
C111 0.0109(18) 0.021(2) 0.0154(19) -0.0007(16) -0.0014(15) 0.0012(15)
C112 0.025(2) 0.024(2) 0.0168(19) 0.0034(16) 0.0033(17) 0.0015(18)
C113 0.033(3) 0.042(3) 0.021(2) 0.006(2) 0.004(2) 0.004(2)
C114 0.025(2) 0.032(3) 0.032(3) -0.013(2) -0.003(2) 0.0013(19)
C115 0.016(2) 0.051(3) 0.017(2) -0.011(2) -0.0023(17) 0.010(2)
C116 0.027(2) 0.023(2) 0.024(2) -0.0003(17) 0.0006(18) 0.0001(18)
C117 0.018(2) 0.016(2) 0.017(2) -0.0028(16) -0.0034(17) 0.0020(17)
C118 0.018(2) 0.022(2) 0.032(2) -0.0047(19) -0.0013(18) 0.0018(18)
C119 0.018(2) 0.022(3) 0.060(4) -0.011(2) -0.009(2) 0.0044(18)
C120 0.042(3) 0.020(3) 0.044(3) -0.007(2) -0.024(2) 0.007(2)
C121 0.052(3) 0.020(2) 0.024(2) -0.0012(18) -0.015(2) 0.006(2)
C122 0.033(2) 0.018(2) 0.017(2) -0.0016(17) -0.0029(19) 0.0037(19)
C123 0.034(2) 0.019(2) 0.0157(19) -0.0009(16) -0.0015(18) 0.0013(19)
Fe2 0.0135(3) 0.0161(3) 0.0134(3) -0.0007(2) -0.0013(2) -0.0004(2)
N2 0.0186(18) 0.027(2) 0.0157(17) -0.0002(14) -0.0029(14) -0.0010(15)
B2 0.015(2) 0.024(3) 0.024(2) 0.001(2) -0.0048(19) 0.005(2)
P2 0.0128(5) 0.0175(5) 0.0135(4) 0.0008(4) -0.0017(4) 0.0008(4)
S2 0.0221(5) 0.0232(6) 0.0184(5) 0.0026(4) -0.0064(4) -0.0069(4)
O21 0.0207(16) 0.049(2) 0.0315(18) 0.0052(16) -0.0063(14) -0.0099(15)
O22 0.041(2) 0.0192(17) 0.0268(17) 0.0008(13) -0.0087(15) -0.0100(14)
C201 0.020(2) 0.025(2) 0.0108(18) 0.0004(15) -0.0048(16) -0.0004(17)
C202 0.023(2) 0.019(2) 0.0146(18) 0.0004(16) -0.0002(16) -0.0008(17)
C203 0.016(2) 0.034(2) 0.0160(19) -0.0002(17) 0.0019(16) -0.0063(18)
C204 0.024(3) 0.033(3) 0.015(2) -0.0054(17) 0.000(2) 0.0053(19)
C205 0.024(2) 0.021(2) 0.016(2) -0.0029(17) -0.0018(18) -0.0016(19)
C206 0.0153(18) 0.021(2) 0.0108(17) -0.0022(15) 0.0008(15) -0.0001(16)
C207 0.0154(19) 0.023(2) 0.0155(19) 0.0011(16) -0.0034(16) 0.0013(16)
C208 0.023(2) 0.021(2) 0.017(2) 0.0027(17) -0.0042(17) 0.0020(19)
C209 0.020(2) 0.020(2) 0.018(2) 0.0031(17) -0.0014(17) -0.0036(18)
C210 0.0155(19) 0.021(2) 0.0150(19) 0.0018(15) 0.0015(16) -0.0033(17)
C211 0.0131(19) 0.022(2) 0.0146(19) -0.0022(17) 0.0011(16) -0.0013(17)
C212 0.0152(19) 0.020(2) 0.020(2) -0.0002(17) 0.0004(16) 0.0020(16)
C213 0.021(2) 0.027(2) 0.021(2) 0.0013(18) -0.0025(18) 0.0005(18)
C214 0.019(2) 0.032(3) 0.019(2) -0.0061(19) -0.0017(17) -0.0010(19)
C215 0.023(2) 0.016(2) 0.031(2) -0.0065(18) 0.0008(19) -0.0003(17)
C216 0.018(2) 0.022(2) 0.025(2) 0.0041(18) 0.0021(17) 0.0017(17)
C217 0.018(2) 0.0160(19) 0.019(2) -0.0017(16) -0.0003(17) -0.0019(16)
C218 0.021(2) 0.019(2) 0.024(2) -0.0022(18) -0.0013(18) -0.0032(18)
C219 0.017(2) 0.023(2) 0.038(3) -0.007(2) 0.003(2) -0.0005(18)
C220 0.030(2) 0.019(2) 0.034(3) -0.0046(18) 0.017(2) -0.0074(18)
C221 0.036(3) 0.020(2) 0.020(2) 0.0011(17) 0.0056(19) -0.0034(19)
C222 0.021(2) 0.017(2) 0.022(2) -0.0003(17) 0.0014(18) -0.0016(17)
C223 0.031(2) 0.022(2) 0.0145(19) 0.0001(16) -0.0034(17) -0.0037(18)
Fe3 0.0142(3) 0.0156(3) 0.0158(3) 0.0011(2) -0.0026(2) 0.0009(2)
N3 0.0172(18) 0.024(2) 0.0169(17) -0.0003(14) -0.0024(14) -0.0012(14)
B3 0.017(2) 0.029(3) 0.023(2) -0.002(2) -0.0035(19) -0.006(2)
P3 0.0138(5) 0.0164(5) 0.0145(4) -0.0003(4) -0.0024(4) -0.0007(4)
S3 0.0202(5) 0.0217(5) 0.0161(5) -0.0021(4) -0.0040(4) 0.0056(4)
O31 0.0199(16) 0.041(2) 0.0267(16) -0.0036(14) -0.0053(13) 0.0050(14)
O32 0.0323(18) 0.0179(16) 0.0243(16) 0.0004(12) -0.0046(14) 0.0087(13)
C301 0.017(2) 0.024(2) 0.0128(18) 0.0018(15) -0.0028(16) 0.0012(17)
C302 0.024(2) 0.022(2) 0.0154(19) -0.0006(16) -0.0009(16) 0.0027(17)
C303 0.020(2) 0.035(3) 0.0159(19) 0.0026(18) 0.0029(16) 0.0074(19)
C304 0.020(2) 0.031(3) 0.024(2) 0.0074(18) -0.0016(19) -0.0030(18)
C305 0.023(2) 0.024(2) 0.017(2) 0.0066(17) -0.0051(17) 0.0002(19)
C306 0.0133(18) 0.020(2) 0.0135(17) 0.0005(15) -0.0023(15) 0.0019(15)
C307 0.018(2) 0.022(2) 0.0146(18) -0.0005(16) -0.0047(16) 0.0024(16)
C308 0.024(2) 0.019(2) 0.022(2) -0.0041(18) -0.0042(17) -0.0022(18)
C309 0.026(2) 0.020(2) 0.023(2) -0.0021(17) -0.0039(19) 0.0070(18)
C310 0.017(2) 0.022(2) 0.017(2) 0.0000(16) -0.0010(17) 0.0036(17)
C311 0.0118(18) 0.022(2) 0.0157(19) 0.0035(16) -0.0031(15) -0.0025(16)
C312 0.0177(19) 0.017(2) 0.022(2) 0.0015(16) 0.0015(17) 0.0012(16)
C313 0.023(2) 0.031(2) 0.015(2) -0.0007(17) 0.0011(17) 0.0021(19)
C314 0.021(2) 0.028(2) 0.024(2) 0.0117(19) -0.0043(18) 0.0002(18)
C315 0.022(2) 0.023(2) 0.029(2) 0.0092(19) -0.0037(19) -0.0013(17)
C316 0.020(2) 0.018(2) 0.025(2) -0.0016(17) -0.0001(17) 0.0017(17)
C317 0.016(2) 0.0143(19) 0.022(2) 0.0032(16) 0.0003(17) 0.0005(16)
C318 0.022(2) 0.019(2) 0.027(2) 0.0016(18) -0.0028(18) -0.0004(18)
C319 0.018(2) 0.020(2) 0.043(3) 0.0071(19) 0.003(2) 0.0032(17)
C320 0.034(3) 0.019(2) 0.034(3) 0.0052(18) 0.015(2) 0.0061(18)
C321 0.033(3) 0.021(2) 0.022(2) 0.0022(17) 0.0048(19) 0.0007(18)
C322 0.026(2) 0.016(2) 0.022(2) 0.0018(18) 0.0009(18) 0.0005(18)
C323 0.031(2) 0.021(2) 0.0167(19) -0.0025(16) -0.0016(18) 0.0031(18)
Fe4 0.0122(3) 0.0152(3) 0.0125(3) 0.0009(2) 0.0014(2) -0.0004(2)
N4 0.0164(17) 0.0245(19) 0.0155(17) -0.0003(14) 0.0031(13) 0.0012(14)
B4 0.014(2) 0.026(3) 0.024(3) -0.002(2) 0.0027(19) 0.001(2)
P4 0.0140(5) 0.0169(5) 0.0136(5) -0.0001(4) 0.0013(4) 0.0004(4)
S4 0.0197(5) 0.0206(5) 0.0173(5) -0.0022(4) 0.0041(4) -0.0059(4)
O41 0.0182(15) 0.042(2) 0.0286(17) -0.0020(15) 0.0046(13) -0.0040(14)
O42 0.0323(18) 0.0178(16) 0.0218(15) -0.0012(12) 0.0050(13) -0.0071(13)
C401 0.0124(19) 0.022(2) 0.0125(18) 0.0021(15) -0.0002(15) 0.0004(16)
C402 0.024(2) 0.018(2) 0.0101(17) -0.0024(15) 0.0022(16) -0.0039(17)
C403 0.018(2) 0.033(3) 0.0156(19) -0.0007(18) -0.0013(16) -0.0053(18)
C404 0.019(2) 0.031(3) 0.019(2) 0.0053(18) 0.000(2) 0.0057(17)
C405 0.025(2) 0.018(2) 0.017(2) 0.0055(17) 0.0021(18) 0.0025(19)
C406 0.0158(18) 0.019(2) 0.0116(17) -0.0010(15) 0.0030(15) 0.0006(15)
C407 0.018(2) 0.025(2) 0.0140(19) -0.0010(17) 0.0052(16) 0.0006(17)
C408 0.020(2) 0.017(2) 0.018(2) -0.0044(17) 0.0018(17) 0.0041(18)
C409 0.021(2) 0.020(2) 0.018(2) -0.0044(17) -0.0008(17) -0.0032(18)
C410 0.0118(19) 0.021(2) 0.0152(19) -0.0009(16) -0.0019(15) 0.0018(16)
C411 0.0099(18) 0.020(2) 0.0138(19) 0.0021(16) 0.0012(15) -0.0002(16)
C412 0.023(2) 0.015(2) 0.022(2) -0.0017(17) -0.0001(17) 0.0012(17)
C413 0.023(2) 0.016(2) 0.030(2) 0.0076(18) -0.0030(19) 0.0004(17)
C414 0.018(2) 0.031(3) 0.019(2) 0.0087(19) 0.0000(17) -0.0024(19)
C415 0.021(2) 0.026(2) 0.016(2) -0.0010(17) 0.0017(17) 0.0044(18)
C416 0.016(2) 0.016(2) 0.021(2) 0.0019(16) 0.0010(16) 0.0015(15)
C417 0.021(2) 0.016(2) 0.015(2) 0.0022(16) -0.0034(17) 0.0001(17)
C418 0.026(2) 0.017(2) 0.021(2) 0.0022(17) 0.0007(18) 0.0001(18)
C419 0.039(3) 0.019(2) 0.021(2) 0.0013(17) -0.007(2) -0.003(2)
C420 0.034(3) 0.019(2) 0.031(2) 0.0043(18) -0.014(2) -0.0074(19)
C421 0.020(2) 0.020(2) 0.038(3) 0.008(2) -0.004(2) -0.0032(19)
C422 0.017(2) 0.019(2) 0.027(2) 0.0027(18) 0.0015(18) -0.0005(17)
C423 0.030(2) 0.019(2) 0.0157(19) -0.0015(16) -0.0001(17) -0.0025(18)

loop_
_atom_type_symbol
_atom_type_description
_atom_type_scat_dispersion_real
_atom_type_scat_dispersion_imag
_atom_type_scat_source
C C 0.0181 0.0091 'International Tables Vol C Tables 4.2.6.8 and 6.1.1.4'
H H 0.0000 0.0000 'International Tables Vol C Tables 4.2.6.8 and 6.1.1.4'
B B 0.0090 0.0039 'International Tables Vol C Tables 4.2.6.8 and 6.1.1.4'
Fe Fe -1.1336 3.1974 'International Tables Vol C Tables 4.2.6.8 and 6.1.1.4'
N N 0.0311 0.0180 'International Tables Vol C Tables 4.2.6.8 and 6.1.1.4'
O O 0.0492 0.0322 'International Tables Vol C Tables 4.2.6.8 and 6.1.1.4'
P P 0.2955 0.4335 'International Tables Vol C Tables 4.2.6.8 and 6.1.1.4'
S S 0.3331 0.5567 'International Tables Vol C Tables 4.2.6.8 and 6.1.1.4'

loop_
_geom_angle_atom_site_label_1
_geom_angle_atom_site_label_2
_geom_angle_atom_site_label_3
_geom_angle
_geom_angle_site_symmetry_1
_geom_angle_site_symmetry_3
_geom_angle_publ_flag
C106 Fe1 C104 153.08(18) . . ?
C106 Fe1 C105 165.63(18) . . ?
C104 Fe1 C105 40.96(19) . . ?
C106 Fe1 C110 41.24(16) . . ?
C104 Fe1 C110 163.01(19) . . ?
C105 Fe1 C110 126.09(18) . . ?
C106 Fe1 C107 41.28(16) . . ?
C104 Fe1 C107 117.24(19) . . ?
C105 Fe1 C107 150.43(18) . . ?
C110 Fe1 C107 69.08(16) . . ?
C106 Fe1 C101 129.42(17) . . ?
C104 Fe1 C101 68.11(19) . . ?
C105 Fe1 C101 40.68(18) . . ?
C110 Fe1 C101 109.26(17) . . ?
C107 Fe1 C101 167.50(17) . . ?
C106 Fe1 C109 68.65(17) . . ?
C104 Fe1 C109 124.9(2) . . ?
C105 Fe1 C109 105.59(18) . . ?
C110 Fe1 C109 40.32(18) . . ?
C107 Fe1 C109 68.51(17) . . ?
C101 Fe1 C109 118.80(18) . . ?
C106 Fe1 C103 120.64(18) . . ?
C104 Fe1 C103 40.4(2) . . ?
C105 Fe1 C103 68.61(19) . . ?
C110 Fe1 C103 155.70(19) . . ?
C107 Fe1 C103 108.16(17) . . ?
C101 Fe1 C103 67.93(17) . . ?
C109 Fe1 C103 163.0(2) . . ?
C106 Fe1 C108 68.75(17) . . ?
C104 Fe1 C108 105.5(2) . . ?
C105 Fe1 C108 116.07(18) . . ?
C110 Fe1 C108 68.35(17) . . ?
C107 Fe1 C108 40.57(17) . . ?
C101 Fe1 C108 151.39(18) . . ?
C109 Fe1 C108 40.60(17) . . ?
C103 Fe1 C108 126.18(19) . . ?
C106 Fe1 C102 110.58(16) . . ?
C104 Fe1 C102 68.00(19) . . ?
C105 Fe1 C102 68.48(18) . . ?
C110 Fe1 C102 121.67(18) . . ?
C107 Fe1 C102 129.13(17) . . ?
C101 Fe1 C102 40.37(16) . . ?
C109 Fe1 C102 154.10(18) . . ?
C103 Fe1 C102 40.36(18) . . ?
C108 Fe1 C102 165.08(18) . . ?
C101 N1 S1 117.7(3) . . ?
C101 N1 H1N 113.1 . . ?
S1 N1 H1N 109.9 . . ?
P1 B1 H1B 106.3 . . ?
P1 B1 H2B 108.2 . . ?
H1B B1 H2B 113.8 . . ?
P1 B1 H3B 102.9 . . ?
H1B B1 H3B 111.1 . . ?
H2B B1 H3B 113.6 . . ?
C106 P1 C117 107.4(2) . . ?
C106 P1 C111 106.82(19) . . ?
C117 P1 C111 105.99(19) . . ?
C106 P1 B1 112.2(2) . . ?
C117 P1 B1 114.4(2) . . ?
C111 P1 B1 109.6(2) . . ?
O11 S1 O12 119.4(2) . . ?
O11 S1 N1 105.7(2) . . ?
O12 S1 N1 106.49(19) . . ?
O11 S1 C123 109.5(2) . . ?
O12 S1 C123 107.1(2) . . ?
N1 S1 C123 108.2(2) . . ?
C102 C101 C105 108.9(4) . . ?
C102 C101 N1 125.3(4) . . ?
C105 C101 N1 125.8(4) . . ?
C102 C101 Fe1 70.5(2) . . ?
C105 C101 Fe1 69.5(2) . . ?
N1 C101 Fe1 125.5(3) . . ?
C101 C102 C103 107.6(4) . . ?
C101 C102 Fe1 69.1(2) . . ?
C103 C102 Fe1 69.5(2) . . ?
C101 C102 H102 126.2 . . ?
C103 C102 H102 126.2 . . ?
Fe1 C102 H102 126.8 . . ?
C104 C103 C102 108.0(4) . . ?
C104 C103 Fe1 69.2(3) . . ?
C102 C103 Fe1 70.2(2) . . ?
C104 C103 H103 126.0 . . ?
C102 C103 H103 126.0 . . ?
Fe1 C103 H103 126.2 . . ?
C103 C104 C105 108.6(4) . . ?
C103 C104 Fe1 70.4(3) . . ?
C105 C104 Fe1 69.5(3) . . ?
C103 C104 H104 125.7 . . ?
C105 C104 H104 125.7 . . ?
Fe1 C104 H104 126.0 . . ?
C101 C105 C104 106.9(4) . . ?
C101 C105 Fe1 69.9(2) . . ?
C104 C105 Fe1 69.5(3) . . ?
C101 C105 H105 126.5 . . ?
C104 C105 H105 126.5 . . ?
Fe1 C105 H105 125.7 . . ?
C110 C106 C107 107.3(4) . . ?
C110 C106 P1 123.1(3) . . ?
C107 C106 P1 129.6(3) . . ?
C110 C106 Fe1 69.6(2) . . ?
C107 C106 Fe1 69.5(2) . . ?
P1 C106 Fe1 125.8(2) . . ?
C108 C107 C106 108.0(4) . . ?
C108 C107 Fe1 70.4(2) . . ?
C106 C107 Fe1 69.2(2) . . ?
C108 C107 H107 126.0 . . ?
C106 C107 H107 126.0 . . ?
Fe1 C107 H107 126.0 . . ?
C107 C108 C109 108.0(4) . . ?
C107 C108 Fe1 69.0(2) . . ?
C109 C108 Fe1 69.4(2) . . ?
C107 C108 H108 126.0 . . ?
C109 C108 H108 126.0 . . ?
Fe1 C108 H108 127.1 . . ?
C110 C109 C108 108.5(4) . . ?
C110 C109 Fe1 69.4(2) . . ?
C108 C109 Fe1 70.0(3) . . ?
C110 C109 H109 125.7 . . ?
C108 C109 H109 125.7 . . ?
Fe1 C109 H109 126.5 . . ?
C109 C110 C106 108.2(4) . . ?
C109 C110 Fe1 70.3(3) . . ?
C106 C110 Fe1 69.2(2) . . ?
C109 C110 H110 125.9 . . ?
C106 C110 H110 125.9 . . ?
Fe1 C110 H110 126.2 . . ?
C112 C111 C116 119.6(4) . . ?
C112 C111 P1 122.3(3) . . ?
C116 C111 P1 118.0(3) . . ?
C111 C112 C113 119.5(4) . . ?
C111 C112 H112 120.3 . . ?
C113 C112 H112 120.3 . . ?
C115 C113 C112 121.0(5) . . ?
C115 C113 H113 119.5 . . ?
C112 C113 H113 119.5 . . ?
C115 C114 C116 120.1(4) . . ?
C115 C114 H114 120.0 . . ?
C116 C114 H114 120.0 . . ?
C113 C115 C114 119.8(4) . . ?
C113 C115 H115 120.1 . . ?
C114 C115 H115 120.1 . . ?
C111 C116 C114 120.0(4) . . ?
C111 C116 H116 120.0 . . ?
C114 C116 H116 120.0 . . ?
C122 C117 C118 119.9(4) . . ?
C122 C117 P1 118.3(3) . . ?
C118 C117 P1 121.8(3) . . ?
C117 C118 C119 119.1(5) . . ?
C117 C118 H118 120.5 . . ?
C119 C118 H118 120.5 . . ?
C120 C119 C118 120.2(5) . . ?
C120 C119 H119 119.9 . . ?
C118 C119 H119 119.9 . . ?
C121 C120 C119 120.6(5) . . ?
C121 C120 H120 119.7 . . ?
C119 C120 H120 119.7 . . ?
C120 C121 C122 119.8(5) . . ?
C120 C121 H121 120.1 . . ?
C122 C121 H121 120.1 . . ?
C121 C122 C117 120.4(5) . . ?
C121 C122 H122 119.8 . . ?
C117 C122 H122 119.8 . . ?
S1 C123 H12A 109.5 . . ?
S1 C123 H12C 109.5 . . ?
H12A C123 H12C 109.5 . . ?
S1 C123 H12D 109.5 . . ?
H12A C123 H12D 109.5 . . ?
H12C C123 H12D 109.5 . . ?
C205 Fe2 C201 40.87(18) . . ?
C205 Fe2 C208 115.62(19) . . ?
C201 Fe2 C208 150.06(18) . . ?
C205 Fe2 C204 40.89(19) . . ?
C201 Fe2 C204 68.40(19) . . ?
C208 Fe2 C204 106.28(19) . . ?
C205 Fe2 C207 150.00(18) . . ?
C201 Fe2 C207 168.32(18) . . ?
C208 Fe2 C207 40.57(18) . . ?
C204 Fe2 C207 117.60(19) . . ?
C205 Fe2 C206 166.04(17) . . ?
C201 Fe2 C206 129.54(17) . . ?
C208 Fe2 C206 68.52(17) . . ?
C204 Fe2 C206 152.79(18) . . ?
C207 Fe2 C206 41.02(16) . . ?
C205 Fe2 C210 126.18(18) . . ?
C201 Fe2 C210 108.18(17) . . ?
C208 Fe2 C210 68.25(18) . . ?
C204 Fe2 C210 163.68(18) . . ?
C207 Fe2 C210 68.97(16) . . ?
C206 Fe2 C210 41.27(16) . . ?
C205 Fe2 C209 105.02(18) . . ?
C201 Fe2 C209 117.02(18) . . ?
C208 Fe2 C209 40.61(17) . . ?
C204 Fe2 C209 125.50(19) . . ?
C207 Fe2 C209 68.70(17) . . ?
C206 Fe2 C209 68.89(17) . . ?
C210 Fe2 C209 40.54(18) . . ?
C205 Fe2 C203 68.59(18) . . ?
C201 Fe2 C203 68.05(17) . . ?
C208 Fe2 C203 128.04(18) . . ?
C204 Fe2 C203 40.65(19) . . ?
C207 Fe2 C203 109.32(17) . . ?
C206 Fe2 C203 120.43(17) . . ?
C210 Fe2 C203 154.44(18) . . ?
C209 Fe2 C203 164.49(19) . . ?
C205 Fe2 C202 68.46(18) . . ?
C201 Fe2 C202 40.38(17) . . ?
C208 Fe2 C202 167.03(18) . . ?
C204 Fe2 C202 68.15(18) . . ?
C207 Fe2 C202 130.41(17) . . ?
C206 Fe2 C202 110.69(16) . . ?
C210 Fe2 C202 120.33(17) . . ?
C209 Fe2 C202 152.16(17) . . ?
C203 Fe2 C202 40.30(17) . . ?
C201 N2 S2 117.4(3) . . ?
C201 N2 H2N 110.4 . . ?
S2 N2 H2N 110.4 . . ?
P2 B2 H4B 108.0 . . ?
P2 B2 H5B 106.0 . . ?
H4B B2 H5B 116.7 . . ?
P2 B2 H6B 109.6 . . ?
H4B B2 H6B 109.8 . . ?
H5B B2 H6B 106.6 . . ?
C206 P2 C217 106.89(19) . . ?
C206 P2 C211 107.9(2) . . ?
C217 P2 C211 104.4(2) . . ?
C206 P2 B2 112.2(2) . . ?
C217 P2 B2 114.4(2) . . ?
C211 P2 B2 110.7(2) . . ?
O21 S2 O22 119.4(2) . . ?
O21 S2 N2 105.9(2) . . ?
O22 S2 N2 106.75(19) . . ?
O21 S2 C223 109.7(2) . . ?
O22 S2 C223 106.4(2) . . ?
N2 S2 C223 108.2(2) . . ?
C202 C201 N2 125.9(4) . . ?
C202 C201 C205 108.5(4) . . ?
N2 C201 C205 125.6(4) . . ?
C202 C201 Fe2 70.6(2) . . ?
N2 C201 Fe2 126.0(3) . . ?
C205 C201 Fe2 69.3(2) . . ?
C203 C202 C201 107.8(4) . . ?
C203 C202 Fe2 69.4(2) . . ?
C201 C202 Fe2 69.0(2) . . ?
C203 C202 H202 126.1 . . ?
C201 C202 H202 126.1 . . ?
Fe2 C202 H202 127.0 . . ?
C202 C203 C204 108.3(4) . . ?
C202 C203 Fe2 70.3(2) . . ?
C204 C203 Fe2 69.4(3) . . ?
C202 C203 H203 125.9 . . ?
C204 C203 H203 125.9 . . ?
Fe2 C203 H203 126.0 . . ?
C203 C204 C205 107.9(4) . . ?
C203 C204 Fe2 69.9(3) . . ?
C205 C204 Fe2 69.2(3) . . ?
C203 C204 H204 126.0 . . ?
C205 C204 H204 126.0 . . ?
Fe2 C204 H204 126.4 . . ?
C201 C205 C204 107.5(4) . . ?
C201 C205 Fe2 69.9(2) . . ?
C204 C205 Fe2 69.9(3) . . ?
C201 C205 H205 126.3 . . ?
C204 C205 H205 126.3 . . ?
Fe2 C205 H205 125.6 . . ?
C207 C206 C210 107.3(4) . . ?
C207 C206 P2 129.6(3) . . ?
C210 C206 P2 123.1(3) . . ?
C207 C206 Fe2 69.5(2) . . ?
C210 C206 Fe2 69.4(2) . . ?
P2 C206 Fe2 125.8(2) . . ?
C208 C207 C206 107.7(4) . . ?
C208 C207 Fe2 69.7(2) . . ?
C206 C207 Fe2 69.5(2) . . ?
C208 C207 H207 126.1 . . ?
C206 C207 H207 126.1 . . ?
Fe2 C207 H207 126.2 . . ?
C207 C208 C209 108.9(4) . . ?
C207 C208 Fe2 69.7(2) . . ?
C209 C208 Fe2 69.8(2) . . ?
C207 C208 H208 125.5 . . ?
C209 C208 H208 125.5 . . ?
Fe2 C208 H208 126.5 . . ?
C210 C209 C208 107.9(4) . . ?
C210 C209 Fe2 69.7(2) . . ?
C208 C209 Fe2 69.6(3) . . ?
C210 C209 H209 126.0 . . ?
C208 C209 H209 126.0 . . ?
Fe2 C209 H209 126.3 . . ?
C209 C210 C206 108.1(4) . . ?
C209 C210 Fe2 69.8(2) . . ?
C206 C210 Fe2 69.4(2) . . ?
C209 C210 H210 126.0 . . ?
C206 C210 H210 126.0 . . ?
Fe2 C210 H210 126.5 . . ?
C216 C211 C212 119.6(4) . . ?
C216 C211 P2 117.7(3) . . ?
C212 C211 P2 122.7(3) . . ?
C213 C212 C211 119.5(4) . . ?
C213 C212 H212 120.2 . . ?
C211 C212 H212 120.2 . . ?
C214 C213 C212 120.7(4) . . ?
C214 C213 H213 119.7 . . ?
C212 C213 H213 119.7 . . ?
C213 C214 C215 119.9(4) . . ?
C213 C214 H214 120.0 . . ?
C215 C214 H214 120.0 . . ?
C216 C215 C214 119.8(4) . . ?
C216 C215 H215 120.1 . . ?
C214 C215 H215 120.1 . . ?
C215 C216 C211 120.5(4) . . ?
C215 C216 H216 119.8 . . ?
C211 C216 H216 119.8 . . ?
C222 C217 C218 119.5(4) . . ?
C222 C217 P2 118.3(3) . . ?
C218 C217 P2 122.1(3) . . ?
C219 C218 C217 120.1(4) . . ?
C219 C218 H218 119.9 . . ?
C217 C218 H218 119.9 . . ?
C218 C219 C220 120.1(5) . . ?
C218 C219 H219 119.9 . . ?
C220 C219 H219 119.9 . . ?
C221 C220 C219 120.3(4) . . ?
C221 C220 H220 119.8 . . ?
C219 C220 H220 119.8 . . ?
C220 C221 C222 119.4(4) . . ?
C220 C221 H221 120.3 . . ?
C222 C221 H221 120.3 . . ?
C217 C222 C221 120.4(4) . . ?
C217 C222 H222 119.8 . . ?
C221 C222 H222 119.8 . . ?
S2 C223 H22A 109.5 . . ?
S2 C223 H22B 109.5 . . ?
H22A C223 H22B 109.5 . . ?
S2 C223 H22C 109.5 . . ?
H22A C223 H22C 109.5 . . ?
H22B C223 H22C 109.5 . . ?
C308 Fe3 C304 105.4(2) . . ?
C308 Fe3 C305 115.93(19) . . ?
C304 Fe3 C305 40.99(18) . . ?
C308 Fe3 C306 68.44(17) . . ?
C304 Fe3 C306 152.24(18) . . ?
C305 Fe3 C306 166.51(17) . . ?
C308 Fe3 C307 40.38(17) . . ?
C304 Fe3 C307 116.69(19) . . ?
C305 Fe3 C307 149.85(18) . . ?
C306 Fe3 C307 41.07(16) . . ?
C308 Fe3 C301 151.32(18) . . ?
C304 Fe3 C301 68.10(18) . . ?
C305 Fe3 C301 40.70(18) . . ?
C306 Fe3 C301 130.14(17) . . ?
C307 Fe3 C301 167.88(17) . . ?
C308 Fe3 C303 125.94(19) . . ?
C304 Fe3 C303 40.3(2) . . ?
C305 Fe3 C303 68.63(18) . . ?
C306 Fe3 C303 120.23(17) . . ?
C307 Fe3 C303 107.80(17) . . ?
C301 Fe3 C303 68.04(17) . . ?
C308 Fe3 C310 68.00(18) . . ?
C304 Fe3 C310 163.74(18) . . ?
C305 Fe3 C310 127.07(18) . . ?
C306 Fe3 C310 40.97(16) . . ?
C307 Fe3 C310 68.60(17) . . ?
C301 Fe3 C310 110.12(17) . . ?
C303 Fe3 C310 155.45(19) . . ?
C308 Fe3 C309 40.56(18) . . ?
C304 Fe3 C309 125.3(2) . . ?
C305 Fe3 C309 105.98(19) . . ?
C306 Fe3 C309 68.45(17) . . ?
C307 Fe3 C309 68.29(17) . . ?
C301 Fe3 C309 119.07(18) . . ?
C303 Fe3 C309 163.0(2) . . ?
C310 Fe3 C309 40.19(18) . . ?
C308 Fe3 C302 165.18(18) . . ?
C304 Fe3 C302 67.96(19) . . ?
C305 Fe3 C302 68.40(18) . . ?
C306 Fe3 C302 110.86(17) . . ?
C307 Fe3 C302 129.39(17) . . ?
C301 Fe3 C302 40.22(16) . . ?
C303 Fe3 C302 40.61(17) . . ?
C310 Fe3 C302 121.90(18) . . ?
C309 Fe3 C302 154.04(18) . . ?
C301 N3 S3 118.3(3) . . ?
C301 N3 H3N 111.9 . . ?
S3 N3 H3N 110.0 . . ?
P3 B3 H7B 106.0 . . ?
P3 B3 H8B 110.8 . . ?
H7B B3 H8B 104.7 . . ?
P3 B3 H9B 110.6 . . ?
H7B B3 H9B 112.3 . . ?
H8B B3 H9B 112.2 . . ?
C306 P3 C311 107.21(19) . . ?
C306 P3 C317 107.1(2) . . ?
C311 P3 C317 104.7(2) . . ?
C306 P3 B3 112.2(2) . . ?
C311 P3 B3 109.8(2) . . ?
C317 P3 B3 115.3(2) . . ?
O31 S3 O32 118.9(2) . . ?
O31 S3 N3 105.55(19) . . ?
O32 S3 N3 106.98(19) . . ?
O31 S3 C323 109.5(2) . . ?
O32 S3 C323 107.3(2) . . ?
N3 S3 C323 108.2(2) . . ?
C302 C301 C305 109.1(4) . . ?
C302 C301 N3 125.5(4) . . ?
C305 C301 N3 125.4(4) . . ?
C302 C301 Fe3 70.8(2) . . ?
C305 C301 Fe3 69.5(2) . . ?
N3 C301 Fe3 126.1(3) . . ?
C301 C302 C303 107.3(4) . . ?
C301 C302 Fe3 69.0(2) . . ?
C303 C302 Fe3 69.0(2) . . ?
C301 C302 H302 126.3 . . ?
C303 C302 H302 126.3 . . ?
Fe3 C302 H302 127.2 . . ?
C304 C303 C302 108.1(4) . . ?
C304 C303 Fe3 69.5(3) . . ?
C302 C303 Fe3 70.4(2) . . ?
C304 C303 H303 126.0 . . ?
C302 C303 H303 126.0 . . ?
Fe3 C303 H303 125.7 . . ?
C303 C304 C305 108.7(4) . . ?
C303 C304 Fe3 70.2(3) . . ?
C305 C304 Fe3 69.5(3) . . ?
C303 C304 H304 125.7 . . ?
C305 C304 H304 125.7 . . ?
Fe3 C304 H304 126.2 . . ?
C301 C305 C304 106.8(4) . . ?
C301 C305 Fe3 69.8(2) . . ?
C304 C305 Fe3 69.5(3) . . ?
C301 C305 H305 126.6 . . ?
C304 C305 H305 126.6 . . ?
Fe3 C305 H305 125.7 . . ?
C310 C306 C307 107.2(4) . . ?
C310 C306 P3 123.9(3) . . ?
C307 C306 P3 128.9(3) . . ?
C310 C306 Fe3 69.7(2) . . ?
C307 C306 Fe3 69.5(2) . . ?
P3 C306 Fe3 125.8(2) . . ?
C308 C307 C306 107.7(4) . . ?
C308 C307 Fe3 69.7(2) . . ?
C306 C307 Fe3 69.4(2) . . ?
C308 C307 H307 126.1 . . ?
C306 C307 H307 126.1 . . ?
Fe3 C307 H307 126.3 . . ?
C307 C308 C309 108.8(4) . . ?
C307 C308 Fe3 70.0(2) . . ?
C309 C308 Fe3 70.2(3) . . ?
C307 C308 H308 125.6 . . ?
C309 C308 H308 125.6 . . ?
Fe3 C308 H308 125.8 . . ?
C310 C309 C308 107.9(4) . . ?
C310 C309 Fe3 69.8(3) . . ?
C308 C309 Fe3 69.2(3) . . ?
C310 C309 H309 126.0 . . ?
C308 C309 H309 126.0 . . ?
Fe3 C309 H309 126.5 . . ?
C309 C310 C306 108.4(4) . . ?
C309 C310 Fe3 70.1(3) . . ?
C306 C310 Fe3 69.3(2) . . ?
C309 C310 H310 125.8 . . ?
C306 C310 H310 125.8 . . ?
Fe3 C310 H310 126.4 . . ?
C316 C311 C312 119.2(4) . . ?
C316 C311 P3 119.6(3) . . ?
C312 C311 P3 120.8(3) . . ?
C313 C312 C311 120.2(4) . . ?
C313 C312 H312 119.9 . . ?
C311 C312 H312 119.9 . . ?
C312 C313 C314 119.9(4) . . ?
C312 C313 H313 120.1 . . ?
C314 C313 H313 120.1 . . ?
C315 C314 C313 120.2(4) . . ?
C315 C314 H314 119.9 . . ?
C313 C314 H314 119.9 . . ?
C314 C315 C316 120.0(4) . . ?
C314 C315 H315 120.0 . . ?
C316 C315 H315 120.0 . . ?
C315 C316 C311 120.6(4) . . ?
C315 C316 H316 119.7 . . ?
C311 C316 H316 119.7 . . ?
C322 C317 C318 118.9(4) . . ?
C322 C317 P3 118.9(3) . . ?
C318 C317 P3 122.1(3) . . ?
C319 C318 C317 120.7(4) . . ?
C319 C318 H318 119.6 . . ?
C317 C318 H318 119.6 . . ?
C318 C319 C320 119.8(5) . . ?
C318 C319 H319 120.1 . . ?
C320 C319 H319 120.1 . . ?
C321 C320 C319 120.1(4) . . ?
C321 C320 H320 120.0 . . ?
C319 C320 H320 120.0 . . ?
C320 C321 C322 119.9(4) . . ?
C320 C321 H321 120.1 . . ?
C322 C321 H321 120.1 . . ?
C321 C322 C317 120.6(4) . . ?
C321 C322 H322 119.7 . . ?
C317 C322 H322 119.7 . . ?
S3 C323 H32A 109.5 . . ?
S3 C323 H32B 109.5 . . ?
H32A C323 H32B 109.5 . . ?
S3 C323 H32C 109.5 . . ?
H32A C323 H32C 109.5 . . ?
H32B C323 H32C 109.5 . . ?
C405 Fe4 C404 40.91(19) . . ?
C405 Fe4 C410 126.74(18) . . ?
C404 Fe4 C410 164.10(19) . . ?
C405 Fe4 C407 149.40(18) . . ?
C404 Fe4 C407 116.92(19) . . ?
C410 Fe4 C407 69.02(16) . . ?
C405 Fe4 C401 40.62(17) . . ?
C404 Fe4 C401 68.20(18) . . ?
C410 Fe4 C401 108.85(16) . . ?
C407 Fe4 C401 168.96(17) . . ?
C405 Fe4 C406 166.40(17) . . ?
C404 Fe4 C406 152.44(19) . . ?
C410 Fe4 C406 41.00(16) . . ?
C407 Fe4 C406 41.32(16) . . ?
C401 Fe4 C406 130.12(16) . . ?
C405 Fe4 C403 68.42(18) . . ?
C404 Fe4 C403 40.4(2) . . ?
C410 Fe4 C403 154.53(18) . . ?
C407 Fe4 C403 108.96(17) . . ?
C401 Fe4 C403 68.00(16) . . ?
C406 Fe4 C403 120.50(18) . . ?
C405 Fe4 C409 105.47(19) . . ?
C404 Fe4 C409 125.75(19) . . ?
C410 Fe4 C409 40.47(17) . . ?
C407 Fe4 C409 68.47(17) . . ?
C401 Fe4 C409 117.45(17) . . ?
C406 Fe4 C409 68.55(17) . . ?
C403 Fe4 C409 164.29(19) . . ?
C405 Fe4 C408 115.30(19) . . ?
C404 Fe4 C408 105.76(19) . . ?
C410 Fe4 C408 68.49(17) . . ?
C407 Fe4 C408 40.48(18) . . ?
C401 Fe4 C408 149.85(18) . . ?
C406 Fe4 C408 68.71(17) . . ?
C403 Fe4 C408 127.44(18) . . ?
C409 Fe4 C408 40.68(17) . . ?
C405 Fe4 C402 68.35(17) . . ?
C404 Fe4 C402 67.95(18) . . ?
C410 Fe4 C402 120.72(17) . . ?
C407 Fe4 C402 130.47(17) . . ?
C401 Fe4 C402 40.51(16) . . ?
C406 Fe4 C402 110.98(16) . . ?
C403 Fe4 C402 40.27(17) . . ?
C409 Fe4 C402 152.61(18) . . ?
C408 Fe4 C402 166.56(18) . . ?
C401 N4 S4 117.0(3) . . ?
C401 N4 H4N 113.5 . . ?
S4 N4 H4N 111.0 . . ?
P4 B4 H10B 103.4 . . ?
P4 B4 H11B 105.7 . . ?
H10B B4 H11B 115.3 . . ?
P4 B4 H12B 106.2 . . ?
H10B B4 H12B 115.7 . . ?
H11B B4 H12B 109.4 . . ?
C406 P4 C411 107.94(19) . . ?
C406 P4 C417 107.3(2) . . ?
C411 P4 C417 104.3(2) . . ?
C406 P4 B4 112.3(2) . . ?
C411 P4 B4 110.5(2) . . ?
C417 P4 B4 114.0(2) . . ?
O41 S4 O42 119.3(2) . . ?
O41 S4 N4 105.50(19) . . ?
O42 S4 N4 107.07(19) . . ?
O41 S4 C423 109.6(2) . . ?
O42 S4 C423 107.0(2) . . ?
N4 S4 C423 107.8(2) . . ?
C405 C401 C402 108.5(4) . . ?
C405 C401 N4 126.1(4) . . ?
C402 C401 N4 125.3(4) . . ?
C405 C401 Fe4 69.5(2) . . ?
C402 C401 Fe4 70.5(2) . . ?
N4 C401 Fe4 126.0(3) . . ?
C403 C402 C401 107.5(4) . . ?
C403 C402 Fe4 69.4(2) . . ?
C401 C402 Fe4 69.0(2) . . ?
C403 C402 H402 126.2 . . ?
C401 C402 H402 126.2 . . ?
Fe4 C402 H402 127.0 . . ?
C404 C403 C402 108.3(4) . . ?
C404 C403 Fe4 69.3(3) . . ?
C402 C403 Fe4 70.3(2) . . ?
C404 C403 H403 125.9 . . ?
C402 C403 H403 125.9 . . ?
Fe4 C403 H403 126.1 . . ?
C403 C404 C405 108.3(4) . . ?
C403 C404 Fe4 70.3(3) . . ?
C405 C404 Fe4 69.5(3) . . ?
C403 C404 H404 125.8 . . ?
C405 C404 H404 125.8 . . ?
Fe4 C404 H404 125.9 . . ?
C401 C405 C404 107.3(4) . . ?
C401 C405 Fe4 69.9(2) . . ?
C404 C405 Fe4 69.6(3) . . ?
C401 C405 H405 126.3 . . ?
C404 C405 H405 126.3 . . ?
Fe4 C405 H405 125.7 . . ?
C410 C406 C407 107.3(3) . . ?
C410 C406 P4 123.2(3) . . ?
C407 C406 P4 129.4(3) . . ?
C410 C406 Fe4 69.4(2) . . ?
C407 C406 Fe4 69.3(2) . . ?
P4 C406 Fe4 125.7(2) . . ?
C408 C407 C406 108.0(4) . . ?
C408 C407 Fe4 70.2(2) . . ?
C406 C407 Fe4 69.4(2) . . ?
C408 C407 H407 126.0 . . ?
C406 C407 H407 126.0 . . ?
Fe4 C407 H407 126.0 . . ?
C407 C408 C409 108.2(4) . . ?
C407 C408 Fe4 69.3(2) . . ?
C409 C408 Fe4 69.6(2) . . ?
C407 C408 H408 125.9 . . ?
C409 C408 H408 125.9 . . ?
Fe4 C408 H408 126.7 . . ?
C410 C409 C408 108.3(4) . . ?
C410 C409 Fe4 69.3(2) . . ?
C408 C409 Fe4 69.7(2) . . ?
C410 C409 H409 125.9 . . ?
C408 C409 H409 125.9 . . ?
Fe4 C409 H409 126.7 . . ?
C409 C410 C406 108.3(4) . . ?
C409 C410 Fe4 70.2(2) . . ?
C406 C410 Fe4 69.6(2) . . ?
C409 C410 H410 125.9 . . ?
C406 C410 H410 125.9 . . ?
Fe4 C410 H410 126.0 . . ?
C416 C411 C412 119.5(4) . . ?
C416 C411 P4 123.2(3) . . ?
C412 C411 P4 117.2(3) . . ?
C413 C412 C411 120.0(4) . . ?
C413 C412 H412 120.0 . . ?
C411 C412 H412 120.0 . . ?
C414 C413 C412 120.3(4) . . ?
C414 C413 H413 119.9 . . ?
C412 C413 H413 119.9 . . ?
C415 C414 C413 119.8(4) . . ?
C415 C414 H414 120.1 . . ?
C413 C414 H414 120.1 . . ?
C414 C415 C416 120.8(4) . . ?
C414 C415 H415 119.6 . . ?
C416 C415 H415 119.6 . . ?
C415 C416 C411 119.7(4) . . ?
C415 C416 H416 120.2 . . ?
C411 C416 H416 120.2 . . ?
C418 C417 C422 119.4(4) . . ?
C418 C417 P4 118.7(3) . . ?
C422 C417 P4 121.9(3) . . ?
C419 C418 C417 120.4(4) . . ?
C419 C418 H418 119.8 . . ?
C417 C418 H418 119.8 . . ?
C418 C419 C420 119.9(4) . . ?
C418 C419 H419 120.0 . . ?
C420 C419 H419 120.0 . . ?
C419 C420 C421 120.2(4) . . ?
C419 C420 H420 119.9 . . ?
C421 C420 H420 119.9 . . ?
C422 C421 C420 120.3(5) . . ?
C422 C421 H421 119.9 . . ?
C420 C421 H421 119.9 . . ?
C421 C422 C417 119.8(4) . . ?
C421 C422 H422 120.1 . . ?
C417 C422 H422 120.1 . . ?
S4 C423 H42A 109.5 . . ?
S4 C423 H42B 109.5 . . ?
H42A C423 H42B 109.5 . . ?
S4 C423 H42C 109.5 . . ?
H42A C423 H42C 109.5 . . ?
H42B C423 H42C 109.5 . . ?

loop_
_geom_bond_atom_site_label_1
_geom_bond_atom_site_label_2
_geom_bond_distance
_geom_bond_site_symmetry_2
_geom_bond_publ_flag
Fe1 C106 2.037(4) . ?
Fe1 C104 2.039(5) . ?
Fe1 C105 2.039(4) . ?
Fe1 C110 2.041(4) . ?
Fe1 C107 2.041(4) . ?
Fe1 C101 2.045(4) . ?
Fe1 C109 2.052(4) . ?
Fe1 C103 2.055(4) . ?
Fe1 C108 2.060(4) . ?
Fe1 C102 2.064(4) . ?
N1 C101 1.432(6) . ?
N1 S1 1.648(3) . ?
N1 H1N 0.8719 . ?
B1 P1 1.922(5) . ?
B1 H1B 1.1204 . ?
B1 H2B 0.9677 . ?
B1 H3B 1.1673 . ?
P1 C106 1.790(4) . ?
P1 C117 1.808(4) . ?
P1 C111 1.818(4) . ?
S1 O11 1.437(3) . ?
S1 O12 1.442(3) . ?
S1 C123 1.758(4) . ?
C101 C102 1.418(6) . ?
C101 C105 1.420(6) . ?
C102 C103 1.421(6) . ?
C102 H102 0.9500 . ?
C103 C104 1.415(7) . ?
C103 H103 0.9500 . ?
C104 C105 1.427(7) . ?
C104 H104 0.9500 . ?
C105 H105 0.9500 . ?
C106 C110 1.436(6) . ?
C106 C107 1.438(5) . ?
C107 C108 1.422(6) . ?
C107 H107 0.9500 . ?
C108 C109 1.427(6) . ?
C108 H108 0.9500 . ?
C109 C110 1.411(6) . ?
C109 H109 0.9500 . ?
C110 H110 0.9500 . ?
C111 C112 1.381(6) . ?
C111 C116 1.384(6) . ?
C112 C113 1.389(6) . ?
C112 H112 0.9500 . ?
C113 C115 1.366(8) . ?
C113 H113 0.9500 . ?
C114 C115 1.372(7) . ?
C114 C116 1.394(6) . ?
C114 H114 0.9500 . ?
C115 H115 0.9500 . ?
C116 H116 0.9500 . ?
C117 C122 1.393(6) . ?
C117 C118 1.396(6) . ?
C118 C119 1.398(7) . ?
C118 H118 0.9500 . ?
C119 C120 1.391(8) . ?
C119 H119 0.9500 . ?
C120 C121 1.372(8) . ?
C120 H120 0.9500 . ?
C121 C122 1.389(7) . ?
C121 H121 0.9500 . ?
C122 H122 0.9500 . ?
C123 H12A 0.9800 . ?
C123 H12C 0.9800 . ?
C123 H12D 0.9800 . ?
Fe2 C205 2.040(4) . ?
Fe2 C201 2.048(4) . ?
Fe2 C208 2.049(4) . ?
Fe2 C204 2.049(5) . ?
Fe2 C207 2.049(4) . ?
Fe2 C206 2.050(4) . ?
Fe2 C210 2.050(4) . ?
Fe2 C209 2.051(4) . ?
Fe2 C203 2.056(4) . ?
Fe2 C202 2.068(4) . ?
N2 C201 1.423(6) . ?
N2 S2 1.643(3) . ?
N2 H2N 0.9555 . ?
B2 P2 1.917(5) . ?
B2 H4B 1.1725 . ?
B2 H5B 1.1140 . ?
B2 H6B 1.0094 . ?
P2 C206 1.788(4) . ?
P2 C217 1.813(4) . ?
P2 C211 1.821(4) . ?
S2 O21 1.430(4) . ?
S2 O22 1.445(4) . ?
S2 C223 1.756(4) . ?
C201 C202 1.421(6) . ?
C201 C205 1.427(6) . ?
C202 C203 1.421(6) . ?
C202 H202 0.9500 . ?
C203 C204 1.426(7) . ?
C203 H203 0.9500 . ?
C204 C205 1.428(7) . ?
C204 H204 0.9500 . ?
C205 H205 0.9500 . ?
C206 C207 1.436(6) . ?
C206 C210 1.445(6) . ?
C207 C208 1.420(6) . ?
C207 H207 0.9500 . ?
C208 C209 1.423(6) . ?
C208 H208 0.9500 . ?
C209 C210 1.421(6) . ?
C209 H209 0.9500 . ?
C210 H210 0.9500 . ?
C211 C216 1.392(6) . ?
C211 C212 1.394(6) . ?
C212 C213 1.390(6) . ?
C212 H212 0.9500 . ?
C213 C214 1.380(7) . ?
C213 H213 0.9500 . ?
C214 C215 1.388(7) . ?
C214 H214 0.9500 . ?
C215 C216 1.384(6) . ?
C215 H215 0.9500 . ?
C216 H216 0.9500 . ?
C217 C222 1.384(6) . ?
C217 C218 1.393(6) . ?
C218 C219 1.382(7) . ?
C218 H218 0.9500 . ?
C219 C220 1.391(7) . ?
C219 H219 0.9500 . ?
C220 C221 1.379(7) . ?
C220 H220 0.9500 . ?
C221 C222 1.402(6) . ?
C221 H221 0.9500 . ?
C222 H222 0.9500 . ?
C223 H22A 0.9800 . ?
C223 H22B 0.9800 . ?
C223 H22C 0.9800 . ?
Fe3 C308 2.046(4) . ?
Fe3 C304 2.047(5) . ?
Fe3 C305 2.047(4) . ?
Fe3 C306 2.049(4) . ?
Fe3 C307 2.050(4) . ?
Fe3 C301 2.050(4) . ?
Fe3 C303 2.055(4) . ?
Fe3 C310 2.055(4) . ?
Fe3 C309 2.059(5) . ?
Fe3 C302 2.074(4) . ?
N3 C301 1.427(5) . ?
N3 S3 1.646(3) . ?
N3 H3N 0.9136 . ?
B3 P3 1.923(5) . ?
B3 H7B 1.0987 . ?
B3 H8B 1.1122 . ?
B3 H9B 1.0083 . ?
P3 C306 1.787(4) . ?
P3 C311 1.813(4) . ?
P3 C317 1.815(5) . ?
S3 O31 1.434(3) . ?
S3 O32 1.440(3) . ?
S3 C323 1.761(4) . ?
C301 C302 1.418(6) . ?
C301 C305 1.425(6) . ?
C302 C303 1.433(6) . ?
C302 H302 0.9500 . ?
C303 C304 1.412(7) . ?
C303 H303 0.9500 . ?
C304 C305 1.433(7) . ?
C304 H304 0.9500 . ?
C305 H305 0.9500 . ?
C306 C310 1.436(6) . ?
C306 C307 1.438(6) . ?
C307 C308 1.414(6) . ?
C307 H307 0.9500 . ?
C308 C309 1.423(6) . ?
C308 H308 0.9500 . ?
C309 C310 1.413(6) . ?
C309 H309 0.9500 . ?
C310 H310 0.9500 . ?
C311 C316 1.390(6) . ?
C311 C312 1.396(6) . ?
C312 C313 1.389(6) . ?
C312 H312 0.9500 . ?
C313 C314 1.392(7) . ?
C313 H313 0.9500 . ?
C314 C315 1.378(7) . ?
C314 H314 0.9500 . ?
C315 C316 1.388(6) . ?
C315 H315 0.9500 . ?
C316 H316 0.9500 . ?
C317 C322 1.389(6) . ?
C317 C318 1.397(6) . ?
C318 C319 1.379(7) . ?
C318 H318 0.9500 . ?
C319 C320 1.392(7) . ?
C319 H319 0.9500 . ?
C320 C321 1.386(7) . ?
C320 H320 0.9500 . ?
C321 C322 1.388(6) . ?
C321 H321 0.9500 . ?
C322 H322 0.9500 . ?
C323 H32A 0.9800 . ?
C323 H32B 0.9800 . ?
C323 H32C 0.9800 . ?
Fe4 C405 2.043(4) . ?
Fe4 C404 2.044(5) . ?
Fe4 C410 2.048(4) . ?
Fe4 C407 2.049(4) . ?
Fe4 C401 2.049(4) . ?
Fe4 C406 2.050(4) . ?
Fe4 C403 2.058(4) . ?
Fe4 C409 2.059(4) . ?
Fe4 C408 2.060(4) . ?
Fe4 C402 2.070(4) . ?
N4 C401 1.435(5) . ?
N4 S4 1.647(3) . ?
N4 H4N 0.9323 . ?
B4 P4 1.928(5) . ?
B4 H10B 1.1316 . ?
B4 H11B 1.1644 . ?
B4 H12B 1.0340 . ?
P4 C406 1.788(4) . ?
P4 C411 1.813(4) . ?
P4 C417 1.813(5) . ?
S4 O41 1.431(3) . ?
S4 O42 1.434(3) . ?
S4 C423 1.755(4) . ?
C401 C405 1.420(6) . ?
C401 C402 1.426(6) . ?
C402 C403 1.421(6) . ?
C402 H402 0.9500 . ?
C403 C404 1.416(7) . ?
C403 H403 0.9500 . ?
C404 C405 1.428(7) . ?
C404 H404 0.9500 . ?
C405 H405 0.9500 . ?
C406 C410 1.435(6) . ?
C406 C407 1.446(6) . ?
C407 C408 1.422(6) . ?
C407 H407 0.9500 . ?
C408 C409 1.432(6) . ?
C408 H408 0.9500 . ?
C409 C410 1.421(6) . ?
C409 H409 0.9500 . ?
C410 H410 0.9500 . ?
C411 C416 1.392(6) . ?
C411 C412 1.400(6) . ?
C412 C413 1.385(6) . ?
C412 H412 0.9500 . ?
C413 C414 1.384(7) . ?
C413 H413 0.9500 . ?
C414 C415 1.381(7) . ?
C414 H414 0.9500 . ?
C415 C416 1.387(6) . ?
C415 H415 0.9500 . ?
C416 H416 0.9500 . ?
C417 C418 1.394(6) . ?
C417 C422 1.408(6) . ?
C418 C419 1.386(6) . ?
C418 H418 0.9500 . ?
C419 C420 1.388(7) . ?
C419 H419 0.9500 . ?
C420 C421 1.390(7) . ?
C420 H420 0.9500 . ?
C421 C422 1.383(7) . ?
C421 H421 0.9500 . ?
C422 H422 0.9500 . ?
C423 H42A 0.9800 . ?
C423 H42B 0.9800 . ?
C423 H42C 0.9800 . ?
